data_7127933
loop_
_publ_author_name
'Hierlmeier, Gabriele'
'Uttendorfer, Maria K.'
'Wolf, Robert'

_publ_section_title
;
 Di-<i>tert</i>-butyldiphosphatetrahedrane as a building block for
 phosphaalkenes and phosphirenes.
;
_journal_issue 19
_journal_name_full 'Chemical communications (Cambridge, England)'
_journal_page_first 2356
_journal_page_last 2359
_journal_paper_doi 10.1039/d0cc07103j
_journal_volume 57
_journal_year 2021
_chemical_formula_moiety 'C31 H42 N2 P2'
_chemical_formula_sum 'C31 H42 N2 P2'
_chemical_formula_weight 504.60
_space_group_crystal_system triclinic
_space_group_IT_number 2
_space_group_name_Hall '-P 1'
_space_group_name_H-M_alt 'P -1'
_atom_sites_solution_hydrogens geom
_atom_sites_solution_primary dual
_audit_creation_date 2020-04-15
_audit_creation_method
;
Olex2 1.2
(compiled 2018.05.29 svn.r3508 for OlexSys, GUI svn.r5506)
;
_audit_update_record
;
2020-10-23 deposited with the CCDC.	2020-12-09 downloaded from the CCDC.
;
_cell_angle_alpha 93.857(2)
_cell_angle_beta 95.926(2)
_cell_angle_gamma 110.711(2)
_cell_formula_units_Z 4
_cell_length_a 8.5803(2)
_cell_length_b 10.6253(2)
_cell_length_c 35.5315(8)
_cell_measurement_reflns_used 9226
_cell_measurement_temperature 123.01(10)
_cell_measurement_theta_max 73.3780
_cell_measurement_theta_min 3.7630
_cell_volume 2995.01(12)
_computing_cell_refinement 'CrysAlisPro 1.171.41.21a (Rigaku OD, 2019)'
_computing_data_collection 'CrysAlisPro 1.171.41.21a (Rigaku OD, 2019)'
_computing_data_reduction 'CrysAlisPro 1.171.41.21a (Rigaku OD, 2019)'
_computing_molecular_graphics 'Olex2 (Dolomanov et al., 2009)'
_computing_publication_material 'Olex2 (Dolomanov et al., 2009)'
_computing_structure_refinement 'ShelXL (Sheldrick, 2015)'
_computing_structure_solution 'ShelXT (Sheldrick, 2015)'
_diffrn_ambient_environment N~2~
_diffrn_ambient_temperature 123.01(10)
_diffrn_detector 'CCD plate'
_diffrn_detector_area_resol_mean 10.3546
_diffrn_detector_type Atlas
_diffrn_measured_fraction_theta_full 0.990
_diffrn_measured_fraction_theta_max 0.959
_diffrn_measurement_details
;
List of Runs (angles in degrees, time in seconds):

  # Type    Start    End  Width  t~exp~   \w     \q     \k     \f   Frames
#--------------------------------------------------------------------------
  1  \w    -74.00  26.00   1.00   10.00    --  -41.60  77.00 -90.00  100
  2  \w     18.00 113.00   1.00   10.00    --   41.60  57.00 150.00   95
  3  \w    -26.00  68.00   1.00   10.00    --   41.60 -57.00   0.00   94
  4  \w     38.00  77.00   1.00   41.00    --  106.46 -45.00-120.00   39
  5  \w     40.00 109.00   1.00   41.00    --  106.46 -94.00 -90.00   69
  6  \w     30.00  69.00   1.00   41.00    --  106.46 -30.00 150.00   39
  7  \w     46.00  77.00   1.00   41.00    --  106.46 -45.00 -30.00   31
  8  \w     41.00  99.00   1.00   41.00    --  106.46 -94.00-150.00   58
  9  \w     31.00  60.00   1.00   41.00    --  106.46 -30.00-150.00   29
 10  \w     33.00 121.00   1.00   41.00    --  106.46-125.00-150.00   88
 11  \w     43.00 109.00   1.00   41.00    --  106.46 -94.00   0.00   66
 12  \w     31.00 103.00   1.00   41.00    --  106.46 -94.00  90.00   72
 13  \w     77.00 158.00   1.00   41.00    --  106.46  61.00 -30.00   81
 14  \w     36.00  63.00   1.00   41.00    --  106.46 -30.00-180.00   27
 15  \w     78.00 148.00   1.00   41.00    --  106.46  61.00 120.00   70
 16  \w     39.00  66.00   1.00   41.00    --  106.46 -30.00 -60.00   27
 17  \w     27.00 154.00   1.00   41.00    --  106.46 -15.00 -30.00  127
;
_diffrn_measurement_device 'four-circle diffractometer'
_diffrn_measurement_device_type 'SuperNova, Single source at offset/far, Atlas'
_diffrn_measurement_method '\w scans'
_diffrn_orient_matrix_type 'CrysAlisPro convention (1999,Acta A55,543-557)'
_diffrn_orient_matrix_UB_11 -0.1324738000
_diffrn_orient_matrix_UB_12 -0.0282701000
_diffrn_orient_matrix_UB_13 -0.0353568000
_diffrn_orient_matrix_UB_21 -0.1377250000
_diffrn_orient_matrix_UB_22 -0.0171372000
_diffrn_orient_matrix_UB_23 0.0259252000
_diffrn_orient_matrix_UB_31 0.0319888000
_diffrn_orient_matrix_UB_32 0.1524377000
_diffrn_orient_matrix_UB_33 0.0013644000
_diffrn_radiation_monochromator mirror
_diffrn_radiation_probe x-ray
_diffrn_radiation_type CuK\a
_diffrn_radiation_wavelength 1.54184
_diffrn_reflns_av_R_equivalents 0.0299
_diffrn_reflns_av_unetI/netI 0.0484
_diffrn_reflns_Laue_measured_fraction_full 0.990
_diffrn_reflns_Laue_measured_fraction_max 0.959
_diffrn_reflns_limit_h_max 10
_diffrn_reflns_limit_h_min -10
_diffrn_reflns_limit_k_max 13
_diffrn_reflns_limit_k_min -10
_diffrn_reflns_limit_l_max 43
_diffrn_reflns_limit_l_min -44
_diffrn_reflns_number 20271
_diffrn_reflns_point_group_measured_fraction_full 0.990
_diffrn_reflns_point_group_measured_fraction_max 0.959
_diffrn_reflns_theta_full 67.684
_diffrn_reflns_theta_max 73.537
_diffrn_reflns_theta_min 3.776
_diffrn_source 'micro-focus sealed X-ray tube'
_diffrn_source_type 'SuperNova (Cu) X-ray Source'
_exptl_absorpt_coefficient_mu 1.458
_exptl_absorpt_correction_T_max 1.000
_exptl_absorpt_correction_T_min 0.845
_exptl_absorpt_correction_type gaussian
_exptl_absorpt_process_details
;
CrysAlisPro 1.171.41.21a (Rigaku Oxford Diffraction, 2019)
Numerical absorption correction based on gaussian integration over
			a multifaceted crystal model
Empirical absorption correction using spherical harmonics,
 implemented in SCALE3 ABSPACK scaling algorithm.
;
_exptl_crystal_colour 'light yellow'
_exptl_crystal_colour_modifier light
_exptl_crystal_colour_primary yellow
_exptl_crystal_density_diffrn 1.119
_exptl_crystal_description plate
_exptl_crystal_F_000 1088
_exptl_crystal_size_max 0.143
_exptl_crystal_size_mid 0.119
_exptl_crystal_size_min 0.044
_refine_diff_density_max 0.369
_refine_diff_density_min -0.331
_refine_diff_density_rms 0.050
_refine_ls_extinction_method none
_refine_ls_goodness_of_fit_ref 1.026
_refine_ls_hydrogen_treatment constr
_refine_ls_matrix_type full
_refine_ls_number_parameters 655
_refine_ls_number_reflns 11591
_refine_ls_number_restraints 0
_refine_ls_restrained_S_all 1.026
_refine_ls_R_factor_all 0.0647
_refine_ls_R_factor_gt 0.0500
_refine_ls_shift/su_max 0.001
_refine_ls_shift/su_mean 0.000
_refine_ls_structure_factor_coef Fsqd
_refine_ls_weighting_details 'w=1/[\s^2^(Fo^2^)+(0.0560P)^2^+1.3656P] where P=(Fo^2^+2Fc^2^)/3'
_refine_ls_weighting_scheme calc
_refine_ls_wR_factor_gt 0.1221
_refine_ls_wR_factor_ref 0.1317
_reflns_Friedel_coverage 0.000
_reflns_number_gt 9222
_reflns_number_total 11591
_reflns_threshold_expression 'I > 2\s(I)'
_cod_data_source_file d0cc07103j2.cif
_cod_data_source_block gh436b_p
_cod_depositor_comments 'Adding full bibliography for 7127930--7127935.cif.'
_cod_original_cell_volume 2995.00(12)
_cod_database_code 7127933
_shelx_shelxl_version_number 2014/7
_chemical_oxdiff_formula 'C31 H42 N2 P2'
_chemical_oxdiff_usercomment 'from n-hexane'
_shelx_space_group_comment
;
The symmetry employed for this shelxl refinement is uniquely defined
by the following loop, which should always be used as a source of
symmetry information in preference to the above space-group names.
They are only intended as comments.
;
_reflns_odcompleteness_completeness 99.17
_reflns_odcompleteness_iscentric 1
_reflns_odcompleteness_theta 66.97
_olex2_refinement_description
;
1. Fixed Uiso
 At 1.2 times of:
  All C(H) groups
 At 1.5 times of:
  All C(H,H,H) groups
2.a Aromatic/amide H refined with riding coordinates:
 C56(H56), C47(H47), C49(H49), C58(H58), C13(H13), C12(H12), C16(H16),
 C18(H18), C27(H27), C25(H25), C43(H43), C44(H44)
2.b Idealised Me refined as rotating group:
 C60(H60A,H60B,H60C), C40(H40A,H40B,H40C), C51(H51A,H51B,H51C), C53(H53A,H53B,
 H53C), C31(H31A,H31B,H31C), C30(H30A,H30B,H30C), C62(H62A,H62B,H62C), C52(H52A,
 H52B,H52C), C22(H22A,H22B,H22C), C35(H35A,H35B,H35C), C61(H61A,H61B,H61C),
 C29(H29A,H29B,H29C), C36(H36A,H36B,H36C), C41(H41A,H41B,H41C), C20(H20A,H20B,
 H20C), C37(H37A,H37B,H37C), C39(H39A,H39B,H39C), C6(H6A,H6B,H6C), C9(H9A,H9B,
 H9C), C4(H4A,H4B,H4C), C5(H5A,H5B,H5C), C8(H8A,H8B,H8C), C21(H21A,H21B,H21C),
 C10(H10A,H10B,H10C)
;
_olex2_submission_special_instructions 'No special instructions were received'
_oxdiff_exptl_absorpt_empirical_details
;
Empirical correction (ABSPACK) includes:
- Absorption correction using spherical harmonics
- Frame scaling
;
_oxdiff_exptl_absorpt_empirical_full_max 1.282
_oxdiff_exptl_absorpt_empirical_full_min 0.793

loop_
_space_group_symop_operation_xyz
'x, y, z'
'-x, -y, -z'

loop_
_atom_site_label
_atom_site_type_symbol
_atom_site_fract_x
_atom_site_fract_y
_atom_site_fract_z
_atom_site_U_iso_or_equiv
_atom_site_adp_type
_atom_site_occupancy
_atom_site_site_symmetry_order
_atom_site_calc_flag
_atom_site_refinement_flags_posn
_atom_site_refinement_flags_adp
_atom_site_refinement_flags_occupancy
_atom_site_disorder_assembly
_atom_site_disorder_group
P4 P 0.43674(7) 0.21912(5) 0.41673(2) 0.02836(12) Uani 1 1 d . . . . .
P3 P 0.52679(7) 0.21164(5) 0.36012(2) 0.03003(13) Uani 1 1 d . . . . .
P2 P 0.26102(8) 0.41706(5) 0.09311(2) 0.03552(14) Uani 1 1 d . . . . .
P1 P 0.42549(9) 0.48167(6) 0.14885(2) 0.04000(15) Uani 1 1 d . . . . .
N4 N 0.4589(2) -0.00116(17) 0.30500(5) 0.0325(4) Uani 1 1 d . . . . .
N1 N 0.3600(2) 0.73132(17) 0.14758(5) 0.0316(4) Uani 1 1 d . . . . .
N3 N 0.3534(2) -0.07911(17) 0.35519(5) 0.0321(4) Uani 1 1 d . . . . .
N2 N 0.5103(3) 0.71356(18) 0.19850(5) 0.0351(4) Uani 1 1 d . . . . .
C45 C 0.3117(3) -0.09292(19) 0.39297(6) 0.0297(4) Uani 1 1 d . . . . .
C55 C 0.7141(3) 0.1086(2) 0.27761(6) 0.0303(4) Uani 1 1 d . . . . .
C54 C 0.5458(3) 0.0874(2) 0.27891(6) 0.0296(4) Uani 1 1 d . . . . .
C50 C 0.4318(3) -0.1025(2) 0.42094(7) 0.0334(5) Uani 1 1 d . . . . .
C32 C 0.3546(3) 0.3579(2) 0.41318(6) 0.0279(4) Uani 1 1 d . . . . .
C14 C 0.2578(3) 0.71020(19) 0.11151(6) 0.0279(4) Uani 1 1 d . . . . .
C42 C 0.4418(3) 0.0400(2) 0.34138(6) 0.0277(4) Uani 1 1 d . . . . .
C56 C 0.7948(3) 0.1920(2) 0.25125(6) 0.0347(5) Uani 1 1 d . . . . .
H56 H 0.9079 0.2083 0.2500 0.042 Uiso 1 1 calc R . . . .
C2 C 0.1987(3) 0.2322(2) 0.09238(6) 0.0321(4) Uani 1 1 d . . . . .
C19 C 0.3354(3) 0.7577(2) 0.08025(6) 0.0331(5) Uani 1 1 d . . . . .
C47 C 0.1180(3) -0.1114(2) 0.43728(7) 0.0354(5) Uani 1 1 d . . . . .
H47 H 0.0142 -0.1125 0.4431 0.042 Uiso 1 1 calc R . . . .
C1 C 0.3297(3) 0.2819(2) 0.07515(6) 0.0335(5) Uani 1 1 d . . . . .
C33 C 0.5118(3) 0.4043(2) 0.42800(6) 0.0279(4) Uani 1 1 d . . . . .
C59 C 0.4560(3) 0.1450(2) 0.25503(6) 0.0357(5) Uani 1 1 d . . . . .
C46 C 0.1538(3) -0.0979(2) 0.40022(7) 0.0321(4) Uani 1 1 d . . . . .
C11 C 0.4247(3) 0.6435(2) 0.16380(6) 0.0309(4) Uani 1 1 d . . . . .
C49 C 0.3892(3) -0.1183(2) 0.45743(7) 0.0375(5) Uani 1 1 d . . . . .
H49 H 0.4670 -0.1257 0.4766 0.045 Uiso 1 1 calc R . . . .
C23 C 0.6014(3) 0.6651(2) 0.22634(6) 0.0350(5) Uani 1 1 d . . . . .
C57 C 0.7107(3) 0.2509(2) 0.22696(6) 0.0376(5) Uani 1 1 d . . . . .
C34 C 0.1989(3) 0.3807(2) 0.39809(7) 0.0349(5) Uani 1 1 d . . . . .
C58 C 0.5419(3) 0.2263(2) 0.22911(6) 0.0388(5) Uani 1 1 d . . . . .
H58 H 0.4848 0.2651 0.2128 0.047 Uiso 1 1 calc R . . . .
C48 C 0.2334(3) -0.1233(2) 0.46605(7) 0.0378(5) Uani 1 1 d . . . . .
C24 C 0.7767(3) 0.7168(2) 0.22985(7) 0.0395(5) Uani 1 1 d . . . . .
C60 C 0.8055(3) 0.0439(3) 0.30347(7) 0.0408(5) Uani 1 1 d . . . . .
H60A H 0.7977 0.0691 0.3295 0.061 Uiso 1 1 calc GR . . . .
H60B H 0.9215 0.0739 0.2996 0.061 Uiso 1 1 calc GR . . . .
H60C H 0.7556 -0.0528 0.2979 0.061 Uiso 1 1 calc GR . . . .
C13 C 0.5031(3) 0.8417(2) 0.20214(7) 0.0404(5) Uani 1 1 d . . . . .
H13 H 0.5540 0.9082 0.2226 0.049 Uiso 1 1 calc R . . . .
C12 C 0.4102(3) 0.8526(2) 0.17109(7) 0.0399(5) Uani 1 1 d . . . . .
H12 H 0.3836 0.9279 0.1660 0.048 Uiso 1 1 calc R . . . .
C38 C 0.6708(3) 0.5227(2) 0.44150(7) 0.0371(5) Uani 1 1 d . . . . .
C16 C -0.0116(3) 0.6390(2) 0.07463(8) 0.0424(5) Uani 1 1 d . . . . .
H16 H -0.1281 0.5992 0.0727 0.051 Uiso 1 1 calc R . . . .
C18 C 0.2329(3) 0.7442(2) 0.04611(7) 0.0392(5) Uani 1 1 d . . . . .
H18 H 0.2824 0.7758 0.0248 0.047 Uiso 1 1 calc R . . . .
C27 C 0.6082(3) 0.5288(2) 0.27674(7) 0.0408(5) Uani 1 1 d . . . . .
H27 H 0.5527 0.4666 0.2926 0.049 Uiso 1 1 calc R . . . .
C26 C 0.7819(3) 0.5757(2) 0.28060(7) 0.0419(5) Uani 1 1 d . . . . .
C25 C 0.8644(3) 0.6706(3) 0.25724(7) 0.0430(5) Uani 1 1 d . . . . .
H25 H 0.9813 0.7039 0.2600 0.052 Uiso 1 1 calc R . . . .
C17 C 0.0602(3) 0.6853(2) 0.04285(7) 0.0425(6) Uani 1 1 d . . . . .
C15 C 0.0843(3) 0.6499(2) 0.10947(7) 0.0350(5) Uani 1 1 d . . . . .
C40 C 0.6348(3) 0.6323(2) 0.46502(7) 0.0403(5) Uani 1 1 d . . . . .
H40A H 0.5540 0.6589 0.4502 0.060 Uiso 1 1 calc GR . . . .
H40B H 0.7371 0.7094 0.4721 0.060 Uiso 1 1 calc GR . . . .
H40C H 0.5908 0.5977 0.4875 0.060 Uiso 1 1 calc GR . . . .
C51 C 0.0292(3) -0.0848(2) 0.36919(7) 0.0396(5) Uani 1 1 d . . . . .
H51A H 0.0768 0.0002 0.3592 0.059 Uiso 1 1 calc GR . . . .
H51B H -0.0715 -0.0887 0.3794 0.059 Uiso 1 1 calc GR . . . .
H51C H 0.0029 -0.1575 0.3492 0.059 Uiso 1 1 calc GR . . . .
C3 C 0.4670(3) 0.2605(2) 0.05573(8) 0.0438(6) Uani 1 1 d . . . . .
C28 C 0.5138(3) 0.5719(2) 0.24984(6) 0.0387(5) Uani 1 1 d . . . . .
C7 C 0.0783(3) 0.1085(2) 0.10583(8) 0.0413(5) Uani 1 1 d . . . . .
C53 C 0.6027(3) -0.0914(3) 0.41117(8) 0.0437(6) Uani 1 1 d . . . . .
H53A H 0.5899 -0.1578 0.3902 0.066 Uiso 1 1 calc GR . . . .
H53B H 0.6674 -0.1069 0.4329 0.066 Uiso 1 1 calc GR . . . .
H53C H 0.6597 -0.0025 0.4042 0.066 Uiso 1 1 calc GR . . . .
C43 C 0.3853(4) -0.1407(2) 0.29724(8) 0.0474(6) Uani 1 1 d . . . . .
H43 H 0.3824 -0.1916 0.2747 0.057 Uiso 1 1 calc R . . . .
C31 C 0.3250(3) 0.5170(3) 0.24573(8) 0.0467(6) Uani 1 1 d . . . . .
H31A H 0.2842 0.5889 0.2416 0.070 Uiso 1 1 calc GR . . . .
H31B H 0.2891 0.4788 0.2685 0.070 Uiso 1 1 calc GR . . . .
H31C H 0.2812 0.4481 0.2244 0.070 Uiso 1 1 calc GR . . . .
C30 C 0.8797(4) 0.5228(3) 0.30904(8) 0.0501(6) Uani 1 1 d . . . . .
H30A H 0.9238 0.5870 0.3314 0.075 Uiso 1 1 calc GR . . . .
H30B H 0.9708 0.5094 0.2979 0.075 Uiso 1 1 calc GR . . . .
H30C H 0.8068 0.4382 0.3159 0.075 Uiso 1 1 calc GR . . . .
C44 C 0.3198(4) -0.1885(2) 0.32792(8) 0.0464(6) Uani 1 1 d . . . . .
H44 H 0.2619 -0.2789 0.3307 0.056 Uiso 1 1 calc R . . . .
C62 C 0.2752(3) 0.1225(3) 0.25774(8) 0.0498(6) Uani 1 1 d . . . . .
H62A H 0.2122 0.0271 0.2564 0.075 Uiso 1 1 calc GR . . . .
H62B H 0.2309 0.1592 0.2371 0.075 Uiso 1 1 calc GR . . . .
H62C H 0.2667 0.1666 0.2815 0.075 Uiso 1 1 calc GR . . . .
C52 C 0.1869(4) -0.1420(3) 0.50555(8) 0.0544(7) Uani 1 1 d . . . . .
H52A H 0.1413 -0.0755 0.5133 0.082 Uiso 1 1 calc GR . . . .
H52B H 0.2854 -0.1315 0.5229 0.082 Uiso 1 1 calc GR . . . .
H52C H 0.1045 -0.2310 0.5056 0.082 Uiso 1 1 calc GR . . . .
C22 C 0.5234(3) 0.8198(3) 0.08306(8) 0.0512(6) Uani 1 1 d . . . . .
H22A H 0.5648 0.8977 0.1017 0.077 Uiso 1 1 calc GR . . . .
H22B H 0.5541 0.8466 0.0588 0.077 Uiso 1 1 calc GR . . . .
H22C H 0.5715 0.7547 0.0904 0.077 Uiso 1 1 calc GR . . . .
C35 C 0.2159(3) 0.5273(3) 0.40901(9) 0.0492(6) Uani 1 1 d . . . . .
H35A H 0.2321 0.5459 0.4362 0.074 Uiso 1 1 calc GR . . . .
H35B H 0.1157 0.5404 0.3987 0.074 Uiso 1 1 calc GR . . . .
H35C H 0.3108 0.5876 0.3990 0.074 Uiso 1 1 calc GR . . . .
C61 C 0.8004(4) 0.3430(3) 0.19912(8) 0.0529(7) Uani 1 1 d . . . . .
H61A H 0.9181 0.3839 0.2086 0.079 Uiso 1 1 calc GR . . . .
H61B H 0.7542 0.4124 0.1961 0.079 Uiso 1 1 calc GR . . . .
H61C H 0.7860 0.2912 0.1750 0.079 Uiso 1 1 calc GR . . . .
C29 C 0.8681(4) 0.8190(3) 0.20458(8) 0.0493(6) Uani 1 1 d . . . . .
H29A H 0.8182 0.7887 0.1786 0.074 Uiso 1 1 calc GR . . . .
H29B H 0.9843 0.8284 0.2071 0.074 Uiso 1 1 calc GR . . . .
H29C H 0.8599 0.9048 0.2119 0.074 Uiso 1 1 calc GR . . . .
C36 C 0.1717(4) 0.3495(3) 0.35491(8) 0.0516(6) Uani 1 1 d . . . . .
H36A H 0.2604 0.4149 0.3444 0.077 Uiso 1 1 calc GR . . . .
H36B H 0.0655 0.3535 0.3448 0.077 Uiso 1 1 calc GR . . . .
H36C H 0.1720 0.2605 0.3483 0.077 Uiso 1 1 calc GR . . . .
C41 C 0.7929(4) 0.4765(3) 0.46607(10) 0.0601(8) Uani 1 1 d . . . . .
H41A H 0.7428 0.4397 0.4878 0.090 Uiso 1 1 calc GR . . . .
H41B H 0.8950 0.5524 0.4745 0.090 Uiso 1 1 calc GR . . . .
H41C H 0.8175 0.4084 0.4514 0.090 Uiso 1 1 calc GR . . . .
C20 C 0.0053(4) 0.5918(3) 0.14333(9) 0.0537(7) Uani 1 1 d . . . . .
H20A H 0.0219 0.5082 0.1467 0.081 Uiso 1 1 calc GR . . . .
H20B H -0.1129 0.5752 0.1392 0.081 Uiso 1 1 calc GR . . . .
H20C H 0.0566 0.6548 0.1657 0.081 Uiso 1 1 calc GR . . . .
C37 C 0.0498(3) 0.2835(3) 0.41443(10) 0.0535(7) Uani 1 1 d . . . . .
H37A H 0.0448 0.1924 0.4089 0.080 Uiso 1 1 calc GR . . . .
H37B H -0.0525 0.2913 0.4031 0.080 Uiso 1 1 calc GR . . . .
H37C H 0.0637 0.3059 0.4415 0.080 Uiso 1 1 calc GR . . . .
C39 C 0.7461(4) 0.5761(3) 0.40594(9) 0.0597(8) Uani 1 1 d . . . . .
H39A H 0.7639 0.5048 0.3911 0.090 Uiso 1 1 calc GR . . . .
H39B H 0.8515 0.6496 0.4134 0.090 Uiso 1 1 calc GR . . . .
H39C H 0.6701 0.6075 0.3911 0.090 Uiso 1 1 calc GR . . . .
C6 C 0.3996(4) 0.1225(3) 0.03219(9) 0.0559(8) Uani 1 1 d . . . . .
H6A H 0.3596 0.0530 0.0485 0.084 Uiso 1 1 calc GR . . . .
H6B H 0.4879 0.1092 0.0199 0.084 Uiso 1 1 calc GR . . . .
H6C H 0.3089 0.1183 0.0133 0.084 Uiso 1 1 calc GR . . . .
C9 C 0.1777(4) 0.0323(3) 0.12602(9) 0.0530(7) Uani 1 1 d . . . . .
H9A H 0.2447 0.0085 0.1089 0.080 Uiso 1 1 calc GR . . . .
H9B H 0.1011 -0.0484 0.1340 0.080 Uiso 1 1 calc GR . . . .
H9C H 0.2497 0.0891 0.1479 0.080 Uiso 1 1 calc GR . . . .
C4 C 0.6112(4) 0.2699(4) 0.08603(11) 0.0679(9) Uani 1 1 d . . . . .
H4A H 0.6470 0.3551 0.1016 0.102 Uiso 1 1 calc GR . . . .
H4B H 0.7034 0.2633 0.0739 0.102 Uiso 1 1 calc GR . . . .
H4C H 0.5739 0.1974 0.1016 0.102 Uiso 1 1 calc GR . . . .
C5 C 0.5308(4) 0.3723(3) 0.02967(10) 0.0583(7) Uani 1 1 d . . . . .
H5A H 0.4425 0.3635 0.0096 0.087 Uiso 1 1 calc GR . . . .
H5B H 0.6253 0.3639 0.0190 0.087 Uiso 1 1 calc GR . . . .
H5C H 0.5643 0.4593 0.0442 0.087 Uiso 1 1 calc GR . . . .
C8 C -0.0351(4) 0.0165(3) 0.07093(10) 0.0634(8) Uani 1 1 d . . . . .
H8A H -0.1002 0.0624 0.0583 0.095 Uiso 1 1 calc GR . . . .
H8B H -0.1093 -0.0654 0.0789 0.095 Uiso 1 1 calc GR . . . .
H8C H 0.0332 -0.0052 0.0537 0.095 Uiso 1 1 calc GR . . . .
C21 C -0.0472(4) 0.6728(3) 0.00539(9) 0.0648(9) Uani 1 1 d . . . . .
H21A H -0.1460 0.5922 0.0031 0.097 Uiso 1 1 calc GR . . . .
H21B H 0.0156 0.6679 -0.0151 0.097 Uiso 1 1 calc GR . . . .
H21C H -0.0797 0.7503 0.0044 0.097 Uiso 1 1 calc GR . . . .
C10 C -0.0253(4) 0.1486(3) 0.13282(11) 0.0636(8) Uani 1 1 d . . . . .
H10A H 0.0473 0.2027 0.1550 0.095 Uiso 1 1 calc GR . . . .
H10B H -0.1057 0.0687 0.1403 0.095 Uiso 1 1 calc GR . . . .
H10C H -0.0834 0.2000 0.1203 0.095 Uiso 1 1 calc GR . . . .

loop_
_atom_site_aniso_label
_atom_site_aniso_U_11
_atom_site_aniso_U_22
_atom_site_aniso_U_33
_atom_site_aniso_U_23
_atom_site_aniso_U_13
_atom_site_aniso_U_12
P4 0.0338(3) 0.0225(2) 0.0288(3) 0.00354(19) 0.0056(2) 0.0098(2)
P3 0.0359(3) 0.0208(2) 0.0320(3) 0.00088(19) 0.0101(2) 0.0074(2)
P2 0.0509(3) 0.0242(3) 0.0321(3) -0.0025(2) -0.0076(2) 0.0192(2)
P1 0.0580(4) 0.0285(3) 0.0340(3) -0.0055(2) -0.0124(3) 0.0231(3)
N4 0.0364(10) 0.0234(8) 0.0322(9) -0.0017(7) 0.0096(7) 0.0036(7)
N1 0.0438(10) 0.0237(8) 0.0280(9) -0.0006(7) 0.0008(7) 0.0149(8)
N3 0.0366(10) 0.0217(8) 0.0339(9) 0.0002(7) 0.0085(7) 0.0052(7)
N2 0.0492(11) 0.0273(9) 0.0262(9) -0.0021(7) -0.0028(8) 0.0139(8)
C45 0.0333(11) 0.0190(9) 0.0349(11) 0.0042(8) 0.0074(8) 0.0062(8)
C55 0.0334(11) 0.0282(10) 0.0259(10) -0.0033(8) 0.0029(8) 0.0085(8)
C54 0.0349(11) 0.0251(9) 0.0253(9) -0.0026(8) 0.0065(8) 0.0070(8)
C50 0.0356(11) 0.0222(9) 0.0434(12) 0.0061(8) 0.0069(9) 0.0108(8)
C32 0.0331(11) 0.0233(9) 0.0286(10) 0.0030(8) 0.0098(8) 0.0102(8)
C14 0.0359(11) 0.0205(9) 0.0290(10) 0.0007(7) 0.0014(8) 0.0135(8)
C42 0.0256(10) 0.0242(9) 0.0311(10) 0.0027(8) 0.0050(8) 0.0062(8)
C56 0.0342(11) 0.0362(11) 0.0325(11) 0.0011(9) 0.0097(9) 0.0103(9)
C2 0.0395(12) 0.0218(9) 0.0344(11) -0.0027(8) -0.0035(9) 0.0139(9)
C19 0.0395(12) 0.0249(10) 0.0343(11) 0.0037(8) 0.0059(9) 0.0106(9)
C47 0.0307(11) 0.0294(10) 0.0414(12) 0.0039(9) 0.0108(9) 0.0038(9)
C1 0.0462(13) 0.0226(9) 0.0309(10) -0.0013(8) -0.0022(9) 0.0145(9)
C33 0.0327(11) 0.0230(9) 0.0284(10) 0.0010(8) 0.0072(8) 0.0101(8)
C59 0.0364(12) 0.0373(11) 0.0319(11) -0.0059(9) 0.0020(9) 0.0142(9)
C46 0.0311(11) 0.0227(9) 0.0396(11) 0.0048(8) 0.0051(9) 0.0058(8)
C11 0.0394(11) 0.0265(10) 0.0259(10) -0.0004(8) -0.0008(8) 0.0128(9)
C49 0.0396(12) 0.0284(10) 0.0411(12) 0.0088(9) -0.0002(9) 0.0090(9)
C23 0.0485(13) 0.0279(10) 0.0244(10) -0.0025(8) -0.0034(9) 0.0120(9)
C57 0.0487(13) 0.0357(11) 0.0299(11) 0.0038(9) 0.0123(10) 0.0151(10)
C34 0.0303(11) 0.0329(11) 0.0432(12) 0.0013(9) 0.0054(9) 0.0137(9)
C58 0.0503(14) 0.0420(12) 0.0284(11) 0.0035(9) 0.0045(9) 0.0224(11)
C48 0.0421(13) 0.0288(10) 0.0352(11) 0.0068(9) 0.0077(9) 0.0029(9)
C24 0.0473(13) 0.0339(11) 0.0325(11) 0.0005(9) -0.0005(10) 0.0110(10)
C60 0.0414(13) 0.0430(13) 0.0391(12) 0.0056(10) 0.0033(10) 0.0172(11)
C13 0.0608(15) 0.0284(11) 0.0304(11) -0.0050(9) -0.0001(10) 0.0173(10)
C12 0.0583(15) 0.0266(10) 0.0362(12) -0.0024(9) 0.0008(10) 0.0197(10)
C38 0.0323(11) 0.0307(11) 0.0447(13) -0.0052(9) 0.0057(9) 0.0086(9)
C16 0.0327(12) 0.0359(12) 0.0562(15) 0.0039(11) -0.0015(10) 0.0118(10)
C18 0.0553(15) 0.0298(11) 0.0302(11) 0.0076(9) 0.0061(10) 0.0118(10)
C27 0.0552(15) 0.0312(11) 0.0309(11) 0.0041(9) 0.0012(10) 0.0105(10)
C26 0.0525(15) 0.0357(12) 0.0322(11) -0.0005(9) -0.0050(10) 0.0131(11)
C25 0.0438(13) 0.0411(13) 0.0383(12) 0.0025(10) -0.0031(10) 0.0109(11)
C17 0.0516(15) 0.0299(11) 0.0424(13) 0.0025(9) -0.0084(11) 0.0148(10)
C15 0.0378(12) 0.0282(10) 0.0419(12) 0.0044(9) 0.0091(9) 0.0144(9)
C40 0.0415(13) 0.0286(11) 0.0452(13) -0.0063(9) 0.0071(10) 0.0075(10)
C51 0.0344(12) 0.0364(12) 0.0454(13) 0.0074(10) 0.0016(10) 0.0103(10)
C3 0.0490(14) 0.0351(12) 0.0497(14) 0.0042(11) 0.0112(11) 0.0170(11)
C28 0.0491(14) 0.0305(11) 0.0303(11) -0.0018(9) -0.0015(9) 0.0097(10)
C7 0.0374(12) 0.0323(11) 0.0551(15) 0.0068(10) 0.0074(10) 0.0131(10)
C53 0.0413(13) 0.0393(12) 0.0551(15) 0.0086(11) 0.0083(11) 0.0190(11)
C43 0.0590(16) 0.0273(11) 0.0438(13) -0.0094(10) 0.0187(12) 0.0003(11)
C31 0.0515(15) 0.0403(13) 0.0426(13) 0.0058(11) 0.0047(11) 0.0097(11)
C30 0.0585(16) 0.0464(14) 0.0412(13) 0.0065(11) -0.0060(12) 0.0175(12)
C44 0.0583(16) 0.0226(10) 0.0482(14) -0.0035(10) 0.0170(12) 0.0010(10)
C62 0.0379(13) 0.0586(16) 0.0539(15) 0.0021(13) 0.0048(11) 0.0200(12)
C52 0.0545(16) 0.0590(16) 0.0387(13) 0.0106(12) 0.0120(12) 0.0046(13)
C22 0.0422(14) 0.0545(15) 0.0499(15) 0.0071(12) 0.0097(11) 0.0078(12)
C35 0.0453(14) 0.0398(13) 0.0682(18) 0.0000(12) 0.0022(12) 0.0251(11)
C61 0.0679(18) 0.0543(15) 0.0439(14) 0.0170(12) 0.0249(13) 0.0242(14)
C29 0.0511(15) 0.0472(14) 0.0458(14) 0.0102(11) 0.0062(11) 0.0124(12)
C36 0.0519(15) 0.0630(17) 0.0458(14) 0.0009(12) -0.0051(12) 0.0322(14)
C41 0.0431(15) 0.0529(16) 0.078(2) -0.0194(15) -0.0164(14) 0.0219(13)
C20 0.0494(15) 0.0582(16) 0.0536(16) 0.0117(13) 0.0218(13) 0.0147(13)
C37 0.0310(12) 0.0496(15) 0.081(2) 0.0072(14) 0.0166(13) 0.0136(11)
C39 0.0561(17) 0.0415(14) 0.0626(18) -0.0088(13) 0.0273(14) -0.0081(12)
C6 0.075(2) 0.0339(13) 0.0624(17) 0.0028(12) 0.0341(15) 0.0180(13)
C9 0.0577(17) 0.0435(14) 0.0645(18) 0.0193(13) 0.0166(14) 0.0218(13)
C4 0.0548(18) 0.079(2) 0.080(2) 0.0083(18) 0.0080(16) 0.0379(17)
C5 0.0649(19) 0.0400(14) 0.0709(19) 0.0127(13) 0.0241(15) 0.0151(13)
C8 0.0493(17) 0.0485(16) 0.077(2) -0.0009(15) 0.0023(15) 0.0017(13)
C21 0.069(2) 0.0583(17) 0.0556(17) 0.0108(14) -0.0217(15) 0.0166(15)
C10 0.0614(19) 0.0580(17) 0.083(2) 0.0124(16) 0.0289(17) 0.0295(15)

loop_
_atom_type_symbol
_atom_type_description
_atom_type_scat_dispersion_real
_atom_type_scat_dispersion_imag
_atom_type_scat_source
C C 0.0181 0.0091 'International Tables Vol C Tables 4.2.6.8 and 6.1.1.4'
H H 0.0000 0.0000 'International Tables Vol C Tables 4.2.6.8 and 6.1.1.4'
N N 0.0311 0.0180 'International Tables Vol C Tables 4.2.6.8 and 6.1.1.4'
P P 0.2955 0.4335 'International Tables Vol C Tables 4.2.6.8 and 6.1.1.4'

loop_
_exptl_crystal_face_index_h
_exptl_crystal_face_index_k
_exptl_crystal_face_index_l
_exptl_crystal_face_perp_dist
-1 7 -1 0.0460
5 -3 5 0.0572
-1 -6 -1 0.0536
-5 0 -5 0.0466
0 0 -23 0.0197
0 0 23 0.0197

loop_
_geom_angle_atom_site_label_1
_geom_angle_atom_site_label_2
_geom_angle_atom_site_label_3
_geom_angle
_geom_angle_site_symmetry_1
_geom_angle_site_symmetry_3
_geom_angle_publ_flag
C32 P4 P3 100.70(7) . . ?
C33 P4 P3 98.58(7) . . ?
C33 P4 C32 41.20(10) . . ?
C42 P3 P4 105.49(7) . . ?
C2 P2 P1 99.40(7) . . ?
C1 P2 P1 99.19(7) . . ?
C1 P2 C2 41.31(10) . . ?
C11 P1 P2 105.30(7) . . ?
C42 N4 C54 124.91(17) . . ?
C42 N4 C43 110.72(18) . . ?
C43 N4 C54 124.34(18) . . ?
C11 N1 C14 127.89(17) . . ?
C11 N1 C12 110.35(18) . . ?
C12 N1 C14 121.74(18) . . ?
C42 N3 C45 126.06(17) . . ?
C42 N3 C44 110.42(18) . . ?
C44 N3 C45 123.35(18) . . ?
C11 N2 C23 125.73(18) . . ?
C13 N2 C11 110.44(19) . . ?
C13 N2 C23 123.77(18) . . ?
C50 C45 N3 118.0(2) . . ?
C46 C45 N3 119.1(2) . . ?
C46 C45 C50 122.8(2) . . ?
C54 C55 C56 117.5(2) . . ?
C54 C55 C60 121.1(2) . . ?
C56 C55 C60 121.4(2) . . ?
C55 C54 N4 118.5(2) . . ?
C55 C54 C59 122.7(2) . . ?
C59 C54 N4 118.7(2) . . ?
C45 C50 C53 119.7(2) . . ?
C49 C50 C45 117.6(2) . . ?
C49 C50 C53 122.6(2) . . ?
C33 C32 P4 68.97(13) . . ?
C33 C32 C34 150.7(2) . . ?
C34 C32 P4 140.15(16) . . ?
C19 C14 N1 118.60(19) . . ?
C19 C14 C15 122.3(2) . . ?
C15 C14 N1 119.01(19) . . ?
N4 C42 P3 121.58(15) . . ?
N4 C42 N3 103.67(17) . . ?
N3 C42 P3 134.74(16) . . ?
C57 C56 C55 121.8(2) . . ?
C1 C2 P2 69.10(13) . . ?
C1 C2 C7 146.6(2) . . ?
C7 C2 P2 144.18(18) . . ?
C14 C19 C18 117.6(2) . . ?
C14 C19 C22 121.2(2) . . ?
C18 C19 C22 121.2(2) . . ?
C46 C47 C48 121.7(2) . . ?
C2 C1 P2 69.59(14) . . ?
C2 C1 C3 148.9(2) . . ?
C3 C1 P2 141.31(17) . . ?
C32 C33 P4 69.83(12) . . ?
C32 C33 C38 149.3(2) . . ?
C38 C33 P4 140.37(17) . . ?
C54 C59 C62 121.4(2) . . ?
C58 C59 C54 117.4(2) . . ?
C58 C59 C62 121.2(2) . . ?
C45 C46 C51 120.9(2) . . ?
C47 C46 C45 117.4(2) . . ?
C47 C46 C51 121.7(2) . . ?
N1 C11 P1 134.65(16) . . ?
N1 C11 N2 103.84(17) . . ?
N2 C11 P1 121.43(16) . . ?
C48 C49 C50 121.6(2) . . ?
C24 C23 N2 118.1(2) . . ?
C24 C23 C28 122.2(2) . . ?
C28 C23 N2 119.7(2) . . ?
C56 C57 C58 118.8(2) . . ?
C56 C57 C61 121.2(2) . . ?
C58 C57 C61 120.1(2) . . ?
C32 C34 C35 110.71(19) . . ?
C32 C34 C36 108.06(19) . . ?
C32 C34 C37 108.7(2) . . ?
C36 C34 C35 110.0(2) . . ?
C36 C34 C37 109.2(2) . . ?
C37 C34 C35 110.1(2) . . ?
C57 C58 C59 121.8(2) . . ?
C47 C48 C52 119.8(2) . . ?
C49 C48 C47 118.8(2) . . ?
C49 C48 C52 121.4(2) . . ?
C23 C24 C29 121.1(2) . . ?
C25 C24 C23 117.8(2) . . ?
C25 C24 C29 121.0(2) . . ?
C12 C13 N2 107.6(2) . . ?
C13 C12 N1 107.7(2) . . ?
C33 C38 C40 110.74(19) . . ?
C33 C38 C41 109.6(2) . . ?
C33 C38 C39 106.8(2) . . ?
C40 C38 C41 108.9(2) . . ?
C40 C38 C39 110.7(2) . . ?
C41 C38 C39 110.0(2) . . ?
C17 C16 C15 122.1(2) . . ?
C17 C18 C19 122.0(2) . . ?
C26 C27 C28 122.1(2) . . ?
C27 C26 C25 118.7(2) . . ?
C27 C26 C30 120.6(2) . . ?
C25 C26 C30 120.7(2) . . ?
C24 C25 C26 121.7(2) . . ?
C16 C17 C21 120.9(3) . . ?
C18 C17 C16 118.5(2) . . ?
C18 C17 C21 120.6(3) . . ?
C14 C15 C20 120.8(2) . . ?
C16 C15 C14 117.5(2) . . ?
C16 C15 C20 121.6(2) . . ?
C1 C3 C6 109.8(2) . . ?
C1 C3 C4 108.6(2) . . ?
C1 C3 C5 109.1(2) . . ?
C6 C3 C4 110.6(3) . . ?
C6 C3 C5 109.7(2) . . ?
C4 C3 C5 109.0(3) . . ?
C23 C28 C31 121.6(2) . . ?
C27 C28 C23 117.5(2) . . ?
C27 C28 C31 120.9(2) . . ?
C2 C7 C9 109.1(2) . . ?
C2 C7 C8 108.4(2) . . ?
C2 C7 C10 110.1(2) . . ?
C9 C7 C8 108.6(2) . . ?
C10 C7 C9 109.9(2) . . ?
C10 C7 C8 110.7(3) . . ?
C44 C43 N4 107.5(2) . . ?
C43 C44 N3 107.7(2) . . ?

loop_
_geom_bond_atom_site_label_1
_geom_bond_atom_site_label_2
_geom_bond_distance
_geom_bond_site_symmetry_2
_geom_bond_publ_flag
P4 P3 2.2342(7) . ?
P4 C32 1.852(2) . ?
P4 C33 1.841(2) . ?
P3 C42 1.760(2) . ?
P2 P1 2.2225(8) . ?
P2 C2 1.841(2) . ?
P2 C1 1.835(2) . ?
P1 C11 1.768(2) . ?
N4 C54 1.437(3) . ?
N4 C42 1.376(3) . ?
N4 C43 1.386(3) . ?
N1 C14 1.432(3) . ?
N1 C11 1.372(3) . ?
N1 C12 1.390(3) . ?
N3 C45 1.428(3) . ?
N3 C42 1.378(3) . ?
N3 C44 1.388(3) . ?
N2 C11 1.384(3) . ?
N2 C23 1.431(3) . ?
N2 C13 1.383(3) . ?
C45 C50 1.391(3) . ?
C45 C46 1.389(3) . ?
C55 C54 1.387(3) . ?
C55 C56 1.397(3) . ?
C55 C60 1.500(3) . ?
C54 C59 1.399(3) . ?
C50 C49 1.388(3) . ?
C50 C53 1.508(3) . ?
C32 C33 1.299(3) . ?
C32 C34 1.494(3) . ?
C14 C19 1.386(3) . ?
C14 C15 1.389(3) . ?
C56 C57 1.386(3) . ?
C2 C1 1.297(3) . ?
C2 C7 1.500(3) . ?
C19 C18 1.390(3) . ?
C19 C22 1.501(4) . ?
C47 C46 1.388(3) . ?
C47 C48 1.393(3) . ?
C1 C3 1.501(4) . ?
C33 C38 1.498(3) . ?
C59 C58 1.391(3) . ?
C59 C62 1.497(3) . ?
C46 C51 1.503(3) . ?
C49 C48 1.385(4) . ?
C23 C24 1.396(4) . ?
C23 C28 1.399(3) . ?
C57 C58 1.389(4) . ?
C57 C61 1.511(3) . ?
C34 C35 1.531(3) . ?
C34 C36 1.524(4) . ?
C34 C37 1.529(3) . ?
C48 C52 1.505(3) . ?
C24 C25 1.388(3) . ?
C24 C29 1.508(3) . ?
C13 C12 1.329(3) . ?
C38 C40 1.526(3) . ?
C38 C41 1.527(4) . ?
C38 C39 1.530(4) . ?
C16 C17 1.379(4) . ?
C16 C15 1.388(4) . ?
C18 C17 1.378(4) . ?
C27 C26 1.382(4) . ?
C27 C28 1.393(3) . ?
C26 C25 1.392(4) . ?
C26 C30 1.509(4) . ?
C17 C21 1.509(4) . ?
C15 C20 1.503(3) . ?
C3 C6 1.523(4) . ?
C3 C4 1.524(4) . ?
C3 C5 1.536(4) . ?
C28 C31 1.502(4) . ?
C7 C9 1.529(4) . ?
C7 C8 1.535(4) . ?
C7 C10 1.510(4) . ?
C43 C44 1.327(4) . ?

loop_
_exptl_oxdiff_crystal_face_indexfrac_h
_exptl_oxdiff_crystal_face_indexfrac_k
_exptl_oxdiff_crystal_face_indexfrac_l
_exptl_oxdiff_crystal_face_x
_exptl_oxdiff_crystal_face_y
_exptl_oxdiff_crystal_face_z
-0.6792 6.6899 -0.9343 -0.0661 -0.0453 0.9968
5.2795 -2.7123 5.0245 -0.8004 -0.5504 -0.2377
-1.0941 -5.7593 -0.7543 0.3344 0.2298 -0.9140
-4.9111 -0.0241 -4.5583 0.8124 0.5586 -0.1670
0.0938 0.1251 -22.8928 0.7935 -0.6086 -0.0092
-0.1649 0.3174 22.7444 -0.7913 0.6069 0.0741
